data_7041729
loop_
_publ_author_name
'Richers, Casseday P.'
'Bertke, Jeffery A.'
'Rauchfuss, Thomas'

_publ_section_title
;
 Syntheses of Transition Metal Methoxysiloxides
;
_journal_name_full 'Dalton Trans.'
_journal_paper_doi 10.1039/C6DT04205H
_journal_year 2017
_chemical_formula_moiety 'C23.72 H41.15 Cl0.28 O3.72 Si Zr'
_chemical_formula_sum 'C23.72 H41.15 Cl0.28 O3.72 Si Zr'
_chemical_formula_weight 514.99
_chemical_name_systematic
; 
? 
;
_space_group_crystal_system monoclinic
_space_group_IT_number 15
_space_group_name_Hall '-C 2yc'
_space_group_name_H-M_alt 'C 1 2/c 1'
_symmetry_space_group_name_Hall '-C 2yc'
_symmetry_space_group_name_H-M 'C 1 2/c 1'
_atom_sites_solution_hydrogens geom
_audit_creation_method SHELXL-2014/6
_audit_update_record
;
2016-10-31 deposited with the CCDC.
2017-01-17 downloaded from the CCDC.
;
_cell_angle_alpha 90
_cell_angle_beta 92.231(3)
_cell_angle_gamma 90
_cell_formula_units_Z 8
_cell_length_a 20.3393(12)
_cell_length_b 8.6892(5)
_cell_length_c 28.8433(17)
_cell_measurement_reflns_used 9680
_cell_measurement_temperature 100(2)
_cell_measurement_theta_max 28.35
_cell_measurement_theta_min 2.55
_cell_volume 5093.7(5)
_computing_cell_refinement 'SAINT V8.34A (Bruker, 2005)'
_computing_data_collection 'APEX2 V2014.9-0 (Bruker, 2014)'
_computing_data_reduction
; 
SAINT V8.34A, XPREP v2014/2, SADABS V2014/4, TWINABS V2012/1 
(Bruker, 2012 & 2014) 
;
_computing_molecular_graphics
; 
SHELXTL v2014-4 (Bruker, 2014), CrystalMaker v2.7.7 (CrystalMaker, 1994) 
;
_computing_publication_material 'XCIF V2014-2 (Bruker, 2014)'
_computing_structure_refinement 'SHELX-2014-6 (Sheldrick, 2014)'
_computing_structure_solution 'SHELX-2014-4 (Sheldrick, 2014)'
_diffrn_ambient_temperature 100(2)
_diffrn_measured_fraction_theta_full 1.000
_diffrn_measured_fraction_theta_max 0.999
_diffrn_measurement_device 'Bruker Kappa/ApexII CCD'
_diffrn_measurement_method 'profile data from \f and \w scans'
_diffrn_radiation_monochromator graphite
_diffrn_radiation_source 'fine-focus sealed tube'
_diffrn_radiation_type MoK\a
_diffrn_radiation_wavelength 0.71073
_diffrn_radiation_wavelength_id cm98qsa
_diffrn_reflns_av_R_equivalents 0.0463
_diffrn_reflns_av_unetI/netI 0.0205
_diffrn_reflns_Laue_measured_fraction_full 1.000
_diffrn_reflns_Laue_measured_fraction_max 0.999
_diffrn_reflns_limit_h_max 27
_diffrn_reflns_limit_h_min -27
_diffrn_reflns_limit_k_max 11
_diffrn_reflns_limit_k_min -11
_diffrn_reflns_limit_l_max 38
_diffrn_reflns_limit_l_min -38
_diffrn_reflns_number 74954
_diffrn_reflns_point_group_measured_fraction_full 1.000
_diffrn_reflns_point_group_measured_fraction_max 0.999
_diffrn_reflns_theta_full 25.242
_diffrn_reflns_theta_max 28.369
_diffrn_reflns_theta_min 1.413
_exptl_absorpt_coefficient_mu 0.529
_exptl_absorpt_correction_T_max 0.95944
_exptl_absorpt_correction_T_min 0.92120
_exptl_absorpt_correction_type integration
_exptl_absorpt_process_details 'SADABS V2014/4 (Bruker, 2014)'
_exptl_crystal_colour colourless
_exptl_crystal_density_diffrn 1.343
_exptl_crystal_density_method 'not measured'
_exptl_crystal_description prism
_exptl_crystal_F_000 2176
_exptl_crystal_id cm98qsa
_exptl_crystal_preparation
; 
The data crystal was mounted using oil (Parantone-N, Exxon) to a 
0.3 mm cryo-loop (Hampton Research) with the (1 0 -3) scattering 
planes roughly normal to the spindle axis. 
;
_exptl_crystal_size_max 0.664
_exptl_crystal_size_mid 0.331
_exptl_crystal_size_min 0.222
_refine_diff_density_max 0.736
_refine_diff_density_min -0.745
_refine_diff_density_rms 0.062
_refine_ls_extinction_method none
_refine_ls_goodness_of_fit_ref 1.106
_refine_ls_hydrogen_treatment constr
_refine_ls_matrix_type full
_refine_ls_number_parameters 306
_refine_ls_number_reflns 6368
_refine_ls_number_restraints 25
_refine_ls_restrained_S_all 1.105
_refine_ls_R_factor_all 0.0290
_refine_ls_R_factor_gt 0.0273
_refine_ls_shift/su_max 0.005
_refine_ls_shift/su_mean 0.000
_refine_ls_structure_factor_coef Fsqd
_refine_ls_weighting_details 'w=1/[\s^2^(Fo^2^)+(0.0265P)^2^+8.3574P] where P=(Fo^2^+2Fc^2^)/3'
_refine_ls_weighting_scheme calc
_refine_ls_wR_factor_gt 0.0683
_refine_ls_wR_factor_ref 0.0697
_reflns_Friedel_coverage 0.000
_reflns_number_gt 6071
_reflns_number_total 6368
_reflns_threshold_expression 'I > 2\s(I)'
_cod_data_source_file c6dt04205h2.cif
_cod_data_source_block cm98qsa
_cod_database_code 7041729
_shelx_space_group_comment
; 
The symmetry employed for this shelxl refinement is uniquely defined 
by the following loop, which should always be used as a source of 
symmetry information in preference to the above space-group names. 
They are only intended as comments. 
;
_shelx_estimated_absorpt_t_min 0.720
_shelx_estimated_absorpt_t_max 0.892
_shelxl_version_number 2014/6

loop_
_space_group_symop_operation_xyz
'x, y, z'
'-x, y, -z+1/2'
'x+1/2, y+1/2, z'
'-x+1/2, y+1/2, -z+1/2'
'-x, -y, -z'
'x, -y, z-1/2'
'-x+1/2, -y+1/2, -z'
'x+1/2, -y+1/2, z-1/2'

loop_
_atom_site_label
_atom_site_type_symbol
_atom_site_fract_x
_atom_site_fract_y
_atom_site_fract_z
_atom_site_U_iso_or_equiv
_atom_site_adp_type
_atom_site_occupancy
_atom_site_site_symmetry_order
_atom_site_calc_flag
_atom_site_refinement_flags_posn
_atom_site_refinement_flags_adp
_atom_site_refinement_flags_occupancy
_atom_site_disorder_assembly
_atom_site_disorder_group
Zr1 Zr 0.37480(2) 0.48303(2) 0.62465(2) 0.01439(5) Uani 1 1 d . . . . .
Si1 Si 0.20409(2) 0.56636(7) 0.62664(2) 0.02937(11) Uani 1 1 d D . . . .
O1 O 0.28256(5) 0.56645(16) 0.62645(4) 0.0266(3) Uani 1 1 d . . . . .
O2 O 0.17647(5) 0.57452(17) 0.57242(4) 0.0283(3) Uani 1 1 d . . . . .
C1 C 0.38714(7) 0.37765(19) 0.70824(5) 0.0193(3) Uani 1 1 d . . . . .
C2 C 0.36179(8) 0.5278(2) 0.71240(5) 0.0211(3) Uani 1 1 d . . . . .
C3 C 0.41019(8) 0.63343(19) 0.69764(5) 0.0224(3) Uani 1 1 d . . . . .
C4 C 0.46650(7) 0.5477(2) 0.68605(5) 0.0207(3) Uani 1 1 d . . . . .
C5 C 0.45156(7) 0.38916(19) 0.69080(5) 0.0190(3) Uani 1 1 d . . . . .
C6 C 0.35355(9) 0.2321(2) 0.72167(6) 0.0312(4) Uani 1 1 d . . . . .
H6A H 0.3576 0.2190 0.7554 0.047 Uiso 1 1 calc R U . . .
H6B H 0.3741 0.1445 0.7065 0.047 Uiso 1 1 calc R U . . .
H6C H 0.3069 0.2373 0.7119 0.047 Uiso 1 1 calc R U . . .
C7 C 0.29864(9) 0.5726(3) 0.73366(6) 0.0335(4) Uani 1 1 d . . . . .
H7A H 0.2698 0.4825 0.7350 0.050 Uiso 1 1 calc R U . . .
H7B H 0.2769 0.6530 0.7148 0.050 Uiso 1 1 calc R U . . .
H7C H 0.3078 0.6115 0.7651 0.050 Uiso 1 1 calc R U . . .
C8 C 0.40444(12) 0.8056(2) 0.70159(6) 0.0377(5) Uani 1 1 d . . . . .
H8A H 0.3986 0.8338 0.7341 0.057 Uiso 1 1 calc R U . . .
H8B H 0.3664 0.8412 0.6826 0.057 Uiso 1 1 calc R U . . .
H8C H 0.4445 0.8539 0.6907 0.057 Uiso 1 1 calc R U . . .
C9 C 0.53431(9) 0.6130(3) 0.68206(6) 0.0336(4) Uani 1 1 d . . . . .
H9A H 0.5315 0.7124 0.6661 0.050 Uiso 1 1 calc R U . . .
H9B H 0.5611 0.5419 0.6644 0.050 Uiso 1 1 calc R U . . .
H9C H 0.5546 0.6273 0.7131 0.050 Uiso 1 1 calc R U . . .
C10 C 0.49710(9) 0.2560(2) 0.68293(6) 0.0311(4) Uani 1 1 d . . . . .
H10A H 0.5354 0.2921 0.6664 0.047 Uiso 1 1 calc R U . . .
H10B H 0.4739 0.1772 0.6644 0.047 Uiso 1 1 calc R U . . .
H10C H 0.5117 0.2122 0.7129 0.047 Uiso 1 1 calc R U . . .
C11 C 0.46774(7) 0.5327(2) 0.56763(5) 0.0202(3) Uani 1 1 d . . . . .
C12 C 0.42444(7) 0.4243(2) 0.54602(5) 0.0208(3) Uani 1 1 d . . . . .
C13 C 0.36289(8) 0.49851(19) 0.53650(5) 0.0208(3) Uani 1 1 d . . . . .
C14 C 0.36866(7) 0.65246(19) 0.55205(5) 0.0198(3) Uani 1 1 d . . . . .
C15 C 0.43322(7) 0.67435(19) 0.57167(5) 0.0195(3) Uani 1 1 d . . . . .
C16 C 0.54086(8) 0.5056(2) 0.57380(6) 0.0262(4) Uani 1 1 d . . . . .
H16A H 0.5590 0.4801 0.5438 0.039 Uiso 1 1 calc R U . . .
H16B H 0.5489 0.4201 0.5955 0.039 Uiso 1 1 calc R U . . .
H16C H 0.5622 0.5989 0.5862 0.039 Uiso 1 1 calc R U . . .
C17 C 0.44361(9) 0.2647(2) 0.53230(6) 0.0300(4) Uani 1 1 d . . . . .
H17A H 0.4788 0.2700 0.5101 0.045 Uiso 1 1 calc R U . . .
H17B H 0.4054 0.2120 0.5180 0.045 Uiso 1 1 calc R U . . .
H17C H 0.4593 0.2077 0.5599 0.045 Uiso 1 1 calc R U . . .
C18 C 0.30426(8) 0.4299(2) 0.51091(6) 0.0304(4) Uani 1 1 d . . . . .
H18A H 0.2641 0.4598 0.5263 0.046 Uiso 1 1 calc R U . . .
H18B H 0.3082 0.3174 0.5109 0.046 Uiso 1 1 calc R U . . .
H18C H 0.3023 0.4675 0.4789 0.046 Uiso 1 1 calc R U . . .
C19 C 0.31708(8) 0.7751(2) 0.54659(6) 0.0269(3) Uani 1 1 d . . . . .
H19A H 0.3204 0.8452 0.5732 0.040 Uiso 1 1 calc R U . . .
H19B H 0.2734 0.7273 0.5450 0.040 Uiso 1 1 calc R U . . .
H19C H 0.3237 0.8328 0.5180 0.040 Uiso 1 1 calc R U . . .
C20 C 0.46140(8) 0.8284(2) 0.58469(6) 0.0267(3) Uani 1 1 d . . . . .
H20A H 0.4685 0.8882 0.5565 0.040 Uiso 1 1 calc R U . . .
H20B H 0.5034 0.8143 0.6020 0.040 Uiso 1 1 calc R U . . .
H20C H 0.4307 0.8835 0.6041 0.040 Uiso 1 1 calc R U . . .
C21 C 0.1664(6) 0.4072(19) 0.6594(6) 0.053(2) Uani 0.63(5) 1 d D U P A 1
H21A H 0.1831 0.3084 0.6486 0.080 Uiso 0.63(5) 1 calc R U P A 1
H21B H 0.1184 0.4103 0.6545 0.080 Uiso 0.63(5) 1 calc R U P A 1
H21C H 0.1776 0.4191 0.6926 0.080 Uiso 0.63(5) 1 calc R U P A 1
C21B C 0.1707(10) 0.3799(18) 0.6483(9) 0.041(3) Uani 0.37(5) 1 d D U P A 2
H21D H 0.1827 0.2963 0.6274 0.062 Uiso 0.37(5) 1 calc R U P A 2
H21E H 0.1227 0.3864 0.6493 0.062 Uiso 0.37(5) 1 calc R U P A 2
H21F H 0.1893 0.3592 0.6796 0.062 Uiso 0.37(5) 1 calc R U P A 2
C22 C 0.10829(8) 0.5865(3) 0.56118(7) 0.0379(5) Uani 1 1 d . . . . .
H22A H 0.0926 0.4904 0.5468 0.057 Uiso 1 1 calc R U . . .
H22B H 0.1006 0.6719 0.5394 0.057 Uiso 1 1 calc R U . . .
H22C H 0.0845 0.6056 0.5895 0.057 Uiso 1 1 calc R U . . .
O3 O 0.17543(7) 0.7145(2) 0.65404(5) 0.0466(4) Uani 1 1 d . . . . .
C23 C 0.19713(12) 0.8651(3) 0.64486(9) 0.0561(7) Uani 1 1 d . . . . .
H23A H 0.1740 0.9382 0.6643 0.084 Uiso 1 1 calc R U . . .
H23B H 0.1879 0.8896 0.6121 0.084 Uiso 1 1 calc R U . . .
H23C H 0.2446 0.8722 0.6518 0.084 Uiso 1 1 calc R U . . .
O4 O 0.34963(12) 0.2736(6) 0.61778(7) 0.0305(5) Uani 0.718(7) 1 d . U P B 1
C24 C 0.3126(3) 0.1537(5) 0.59893(16) 0.0566(11) Uani 0.718(7) 1 d . . P B 1
H24A H 0.2676 0.1893 0.5919 0.085 Uiso 0.718(7) 1 calc R U P B 1
H24B H 0.3118 0.0687 0.6212 0.085 Uiso 0.718(7) 1 calc R U P B 1
H24C H 0.3323 0.1184 0.5703 0.085 Uiso 0.718(7) 1 calc R U P B 1
Cl1 Cl 0.34322(10) 0.2028(4) 0.61438(6) 0.0298(12) Uani 0.282(7) 1 d . U P B 2

loop_
_atom_site_aniso_label
_atom_site_aniso_U_11
_atom_site_aniso_U_22
_atom_site_aniso_U_33
_atom_site_aniso_U_23
_atom_site_aniso_U_13
_atom_site_aniso_U_12
Zr1 0.01203(7) 0.02104(8) 0.01008(7) 0.00003(5) 0.00018(5) -0.00061(5)
Si1 0.01312(19) 0.0553(3) 0.0198(2) 0.0048(2) 0.00254(16) 0.0010(2)
O1 0.0138(5) 0.0487(7) 0.0172(5) 0.0052(5) 0.0015(4) 0.0035(5)
O2 0.0146(5) 0.0486(8) 0.0215(6) -0.0007(5) -0.0006(4) 0.0029(5)
C1 0.0181(7) 0.0289(8) 0.0109(6) 0.0028(5) 0.0015(5) -0.0006(6)
C2 0.0190(7) 0.0337(8) 0.0107(6) -0.0012(6) 0.0002(5) 0.0042(6)
C3 0.0282(8) 0.0268(8) 0.0117(6) -0.0009(6) -0.0035(5) 0.0009(6)
C4 0.0188(7) 0.0321(8) 0.0110(6) 0.0020(6) -0.0030(5) -0.0046(6)
C5 0.0164(6) 0.0291(8) 0.0116(6) 0.0024(5) -0.0006(5) 0.0030(6)
C6 0.0356(9) 0.0339(9) 0.0242(8) 0.0047(7) 0.0050(7) -0.0099(8)
C7 0.0267(8) 0.0577(12) 0.0165(7) -0.0028(8) 0.0038(6) 0.0150(8)
C8 0.0660(14) 0.0253(9) 0.0213(8) -0.0013(7) -0.0044(8) 0.0032(9)
C9 0.0250(8) 0.0574(12) 0.0179(7) 0.0043(8) -0.0045(6) -0.0176(8)
C10 0.0295(9) 0.0425(11) 0.0214(8) 0.0037(7) 0.0034(6) 0.0152(8)
C11 0.0152(7) 0.0328(8) 0.0129(6) 0.0031(6) 0.0024(5) 0.0010(6)
C12 0.0177(7) 0.0323(8) 0.0126(6) -0.0021(6) 0.0025(5) 0.0025(6)
C13 0.0168(7) 0.0349(9) 0.0108(6) -0.0017(6) -0.0002(5) 0.0007(6)
C14 0.0175(7) 0.0312(8) 0.0105(6) 0.0034(6) 0.0004(5) 0.0027(6)
C15 0.0171(7) 0.0296(8) 0.0119(6) 0.0032(6) 0.0014(5) -0.0018(6)
C16 0.0151(7) 0.0450(10) 0.0186(7) 0.0039(7) 0.0023(6) 0.0027(6)
C17 0.0291(8) 0.0362(10) 0.0248(8) -0.0060(7) 0.0036(7) 0.0066(7)
C18 0.0205(8) 0.0499(11) 0.0203(7) -0.0094(7) -0.0045(6) -0.0010(7)
C19 0.0225(8) 0.0362(9) 0.0221(8) 0.0056(7) -0.0003(6) 0.0066(7)
C20 0.0276(8) 0.0306(9) 0.0220(8) 0.0048(6) 0.0008(6) -0.0059(7)
C21 0.030(3) 0.099(5) 0.031(4) 0.016(3) 0.003(3) -0.021(3)
C21B 0.039(4) 0.053(6) 0.032(6) 0.017(4) 0.006(4) -0.013(4)
C22 0.0165(8) 0.0668(14) 0.0303(9) -0.0058(9) -0.0023(7) 0.0003(8)
O3 0.0228(6) 0.0848(13) 0.0324(7) -0.0161(8) 0.0031(5) 0.0114(7)
C23 0.0408(12) 0.0727(18) 0.0536(14) -0.0272(13) -0.0120(10) 0.0269(12)
O4 0.0491(13) 0.0190(14) 0.0231(10) -0.0027(9) -0.0009(8) -0.0129(11)
C24 0.065(3) 0.049(2) 0.055(2) -0.0240(18) 0.006(2) -0.030(2)
Cl1 0.0396(14) 0.028(2) 0.0220(10) -0.0012(10) 0.0037(8) -0.0085(12)

loop_
_atom_type_symbol
_atom_type_description
_atom_type_scat_dispersion_real
_atom_type_scat_dispersion_imag
_atom_type_scat_source
C C 0.0033 0.0016 'International Tables Vol C Tables 4.2.6.8 and 6.1.1.4'
H H 0.0000 0.0000 'International Tables Vol C Tables 4.2.6.8 and 6.1.1.4'
O O 0.0106 0.0060 'International Tables Vol C Tables 4.2.6.8 and 6.1.1.4'
Si Si 0.0817 0.0704 'International Tables Vol C Tables 4.2.6.8 and 6.1.1.4'
Zr Zr -2.9673 0.5597 'International Tables Vol C Tables 4.2.6.8 and 6.1.1.4'
Cl Cl 0.1484 0.1585 'International Tables Vol C Tables 4.2.6.8 and 6.1.1.4'

loop_
_exptl_crystal_face_index_h
_exptl_crystal_face_index_k
_exptl_crystal_face_index_l
_exptl_crystal_face_perp_dist
0.00 -3.00 -2.00 0.0750
2.00 3.00 -3.00 0.1110
2.00 0.00 1.00 0.1000
-1.00 0.00 -2.00 0.1450
-3.00 0.00 1.00 0.1430
-3.00 -3.00 -2.00 0.0660
3.00 3.00 2.00 0.1290
-1.00 -2.00 3.00 0.1110

loop_
_geom_angle_atom_site_label_1
_geom_angle_atom_site_label_2
_geom_angle_atom_site_label_3
_geom_angle
O4 Zr1 O1 95.74(9)
O1 Zr1 Cl1 96.71(6)
O4 Zr1 C13 86.08(7)
O1 Zr1 C13 87.38(5)
Cl1 Zr1 C13 85.43(6)
O4 Zr1 C5 85.78(8)
O1 Zr1 C5 129.73(5)
Cl1 Zr1 C5 85.71(6)
C13 Zr1 C5 142.62(5)
O4 Zr1 C3 129.93(7)
O1 Zr1 C3 91.57(5)
Cl1 Zr1 C3 130.51(5)
C13 Zr1 C3 143.82(5)
C5 Zr1 C3 53.37(5)
O4 Zr1 C14 117.50(7)
O1 Zr1 C14 78.36(5)
Cl1 Zr1 C14 116.96(6)
C13 Zr1 C14 32.16(5)
C5 Zr1 C14 143.59(5)
C3 Zr1 C14 112.51(5)
O4 Zr1 C12 80.29(7)
O1 Zr1 C12 119.52(5)
Cl1 Zr1 C12 79.20(6)
C13 Zr1 C12 32.34(5)
C5 Zr1 C12 110.28(5)
C3 Zr1 C12 136.09(5)
C14 Zr1 C12 53.14(5)
O4 Zr1 C15 133.20(7)
O1 Zr1 C15 103.56(5)
Cl1 Zr1 C15 132.15(5)
C13 Zr1 C15 53.34(5)
C5 Zr1 C15 111.49(5)
C3 Zr1 C15 92.12(5)
C14 Zr1 C15 32.14(5)
C12 Zr1 C15 53.06(5)
O4 Zr1 C1 76.92(7)
O1 Zr1 C1 99.22(5)
Cl1 Zr1 C1 77.48(5)
C13 Zr1 C1 162.25(5)
C5 Zr1 C1 32.23(4)
C3 Zr1 C1 53.02(5)
C14 Zr1 C1 165.47(5)
C12 Zr1 C1 136.60(5)
C15 Zr1 C1 138.72(5)
O4 Zr1 C4 117.68(8)
O1 Zr1 C4 123.53(5)
Cl1 Zr1 C4 117.54(6)
C13 Zr1 C4 135.28(5)
C5 Zr1 C4 32.06(5)
C3 Zr1 C4 32.00(5)
C14 Zr1 C4 116.54(5)
C12 Zr1 C4 110.51(5)
C15 Zr1 C4 85.93(5)
C1 Zr1 C4 52.82(5)
O4 Zr1 C2 102.06(7)
O1 Zr1 C2 77.85(5)
Cl1 Zr1 C2 102.95(6)
C13 Zr1 C2 163.70(5)
C5 Zr1 C2 53.05(5)
C3 Zr1 C2 32.13(5)
C14 Zr1 C2 135.33(5)
C12 Zr1 C2 162.37(5)
C15 Zr1 C2 123.38(5)
C1 Zr1 C2 31.67(5)
C4 Zr1 C2 52.74(5)
O1 Si1 O3 112.20(8)
O1 Si1 O2 107.56(6)
O3 Si1 O2 108.18(8)
O1 Si1 C21 115.8(4)
O3 Si1 C21 100.3(7)
O2 Si1 C21 112.6(5)
O1 Si1 C21B 112.1(7)
O3 Si1 C21B 112.3(9)
O2 Si1 C21B 103.9(8)
Si1 O1 Zr1 158.83(9)
C22 O2 Si1 121.12(11)
C2 C1 C5 108.02(14)
C2 C1 C6 126.05(14)
C5 C1 C6 125.89(15)
C2 C1 Zr1 74.25(8)
C5 C1 Zr1 72.71(8)
C6 C1 Zr1 120.86(11)
C1 C2 C3 108.18(13)
C1 C2 C7 126.73(16)
C3 C2 C7 124.74(16)
C1 C2 Zr1 74.08(8)
C3 C2 Zr1 72.89(8)
C7 C2 Zr1 124.25(11)
C4 C3 C2 107.84(14)
C4 C3 C8 127.32(17)
C2 C3 C8 124.17(16)
C4 C3 Zr1 75.01(9)
C2 C3 Zr1 74.98(9)
C8 C3 Zr1 123.37(11)
C3 C4 C5 108.04(13)
C3 C4 C9 124.99(17)
C5 C4 C9 125.14(16)
C3 C4 Zr1 72.99(8)
C5 C4 Zr1 72.74(8)
C9 C4 Zr1 132.16(10)
C4 C5 C1 107.79(14)
C4 C5 C10 126.63(15)
C1 C5 C10 125.39(15)
C4 C5 Zr1 75.19(8)
C1 C5 Zr1 75.06(8)
C10 C5 Zr1 119.69(10)
C1 C6 H6A 109.5
C1 C6 H6B 109.5
H6A C6 H6B 109.5
C1 C6 H6C 109.5
H6A C6 H6C 109.5
H6B C6 H6C 109.5
C2 C7 H7A 109.5
C2 C7 H7B 109.5
H7A C7 H7B 109.5
C2 C7 H7C 109.5
H7A C7 H7C 109.5
H7B C7 H7C 109.5
C3 C8 H8A 109.5
C3 C8 H8B 109.5
H8A C8 H8B 109.5
C3 C8 H8C 109.5
H8A C8 H8C 109.5
H8B C8 H8C 109.5
C4 C9 H9A 109.5
C4 C9 H9B 109.5
H9A C9 H9B 109.5
C4 C9 H9C 109.5
H9A C9 H9C 109.5
H9B C9 H9C 109.5
C5 C10 H10A 109.5
C5 C10 H10B 109.5
H10A C10 H10B 109.5
C5 C10 H10C 109.5
H10A C10 H10C 109.5
H10B C10 H10C 109.5
C12 C11 C15 108.09(13)
C12 C11 C16 122.73(15)
C15 C11 C16 127.73(15)
C12 C11 Zr1 73.27(8)
C15 C11 Zr1 73.60(8)
C16 C11 Zr1 129.74(10)
C11 C12 C13 108.08(14)
C11 C12 C17 124.59(14)
C13 C12 C17 127.12(15)
C11 C12 Zr1 74.85(8)
C13 C12 Zr1 73.01(8)
C17 C12 Zr1 122.15(11)
C14 C13 C12 107.77(14)
C14 C13 C18 125.90(15)
C12 C13 C18 126.15(16)
C14 C13 Zr1 74.33(8)
C12 C13 Zr1 74.65(8)
C18 C13 Zr1 120.82(11)
C13 C14 C15 108.46(14)
C13 C14 C19 126.13(14)
C15 C14 C19 125.33(15)
C13 C14 Zr1 73.51(9)
C15 C14 Zr1 74.72(8)
C19 C14 Zr1 120.44(10)
C14 C15 C11 107.60(14)
C14 C15 C20 123.88(15)
C11 C15 C20 127.43(14)
C14 C15 Zr1 73.14(8)
C11 C15 Zr1 74.42(9)
C20 C15 Zr1 127.45(10)
C11 C16 H16A 109.5
C11 C16 H16B 109.5
H16A C16 H16B 109.5
C11 C16 H16C 109.5
H16A C16 H16C 109.5
H16B C16 H16C 109.5
C12 C17 H17A 109.5
C12 C17 H17B 109.5
H17A C17 H17B 109.5
C12 C17 H17C 109.5
H17A C17 H17C 109.5
H17B C17 H17C 109.5
C13 C18 H18A 109.5
C13 C18 H18B 109.5
H18A C18 H18B 109.5
C13 C18 H18C 109.5
H18A C18 H18C 109.5
H18B C18 H18C 109.5
C14 C19 H19A 109.5
C14 C19 H19B 109.5
H19A C19 H19B 109.5
C14 C19 H19C 109.5
H19A C19 H19C 109.5
H19B C19 H19C 109.5
C15 C20 H20A 109.5
C15 C20 H20B 109.5
H20A C20 H20B 109.5
C15 C20 H20C 109.5
H20A C20 H20C 109.5
H20B C20 H20C 109.5
Si1 C21 H21A 109.5
Si1 C21 H21B 109.5
H21A C21 H21B 109.5
Si1 C21 H21C 109.5
H21A C21 H21C 109.5
H21B C21 H21C 109.5
Si1 C21B H21D 109.5
Si1 C21B H21E 109.5
H21D C21B H21E 109.5
Si1 C21B H21F 109.5
H21D C21B H21F 109.5
H21E C21B H21F 109.5
O2 C22 H22A 109.5
O2 C22 H22B 109.5
H22A C22 H22B 109.5
O2 C22 H22C 109.5
H22A C22 H22C 109.5
H22B C22 H22C 109.5
C23 O3 Si1 121.43(14)
O3 C23 H23A 109.5
O3 C23 H23B 109.5
H23A C23 H23B 109.5
O3 C23 H23C 109.5
H23A C23 H23C 109.5
H23B C23 H23C 109.5
C24 O4 Zr1 154.5(2)
O4 C24 H24A 109.5
O4 C24 H24B 109.5
H24A C24 H24B 109.5
O4 C24 H24C 109.5
H24A C24 H24C 109.5
H24B C24 H24C 109.5

loop_
_geom_bond_atom_site_label_1
_geom_bond_atom_site_label_2
_geom_bond_distance
Zr1 O4 1.898(5)
Zr1 O1 2.0138(11)
Zr1 Cl1 2.533(4)
Zr1 C13 2.5482(15)
Zr1 C5 2.5518(14)
Zr1 C3 2.5574(15)
Zr1 C14 2.5587(15)
Zr1 C12 2.5693(14)
Zr1 C15 2.5791(15)
Zr1 C1 2.5822(14)
Zr1 C4 2.5833(15)
Zr1 C2 2.5845(15)
Si1 O1 1.5963(12)
Si1 O3 1.6298(17)
Si1 O2 1.6424(12)
Si1 C21 1.858(5)
Si1 C21B 1.874(7)
O2 C22 1.416(2)
C1 C2 1.410(2)
C1 C5 1.425(2)
C1 C6 1.496(2)
C2 C3 1.423(2)
C2 C7 1.496(2)
C3 C4 1.417(2)
C3 C8 1.505(2)
C4 C5 1.418(2)
C4 C9 1.500(2)
C5 C10 1.505(2)
C6 H6A 0.9800
C6 H6B 0.9800
C6 H6C 0.9800
C7 H7A 0.9800
C7 H7B 0.9800
C7 H7C 0.9800
C8 H8A 0.9800
C8 H8B 0.9800
C8 H8C 0.9800
C9 H9A 0.9800
C9 H9B 0.9800
C9 H9C 0.9800
C10 H10A 0.9800
C10 H10B 0.9800
C10 H10C 0.9800
C11 C12 1.417(2)
C11 C15 1.424(2)
C11 C16 1.509(2)
C12 C13 1.425(2)
C12 C17 1.498(2)
C13 C14 1.414(2)
C13 C18 1.501(2)
C14 C15 1.422(2)
C14 C19 1.499(2)
C15 C20 1.498(2)
C16 H16A 0.9800
C16 H16B 0.9800
C16 H16C 0.9800
C17 H17A 0.9800
C17 H17B 0.9800
C17 H17C 0.9800
C18 H18A 0.9800
C18 H18B 0.9800
C18 H18C 0.9800
C19 H19A 0.9800
C19 H19B 0.9800
C19 H19C 0.9800
C20 H20A 0.9800
C20 H20B 0.9800
C20 H20C 0.9800
C21 H21A 0.9800
C21 H21B 0.9800
C21 H21C 0.9800
C21B H21D 0.9800
C21B H21E 0.9800
C21B H21F 0.9800
C22 H22A 0.9800
C22 H22B 0.9800
C22 H22C 0.9800
O3 C23 1.410(4)
C23 H23A 0.9800
C23 H23B 0.9800
C23 H23C 0.9800
O4 C24 1.384(8)
C24 H24A 0.9800
C24 H24B 0.9800
C24 H24C 0.9800
